data_1558151
loop_
_publ_author_name
'Yang, Chun'
'Cai, Wen-Jing'
'Yu, Bin-Bin'
'Qiu, Hong'
'Li, Meng-Li'
'Zhu, Lian-Wen'
'Yan, Zheng'
'Hou, Lei'
'Wang, Yao-Yu'

_publ_section_title
;
 Performance enhancement of oxygen evolution reaction through
 incorporating bimetallic electrocatalysts in two-dimensional
 metal--organic frameworks
;
_journal_issue 12
_journal_name_full 'Catalysis Science &amp; Technology'
_journal_page_first 3897
_journal_page_last 3903
_journal_paper_doi 10.1039/D0CY00567C
_journal_volume 10
_journal_year 2020
_chemical_formula_sum 'C28 H24 Co0.29 N2 Ni0.71 O10 S2'
_chemical_formula_weight 671.38
_space_group_crystal_system monoclinic
_space_group_IT_number 15
_space_group_name_Hall '-C 2yc'
_space_group_name_H-M_alt 'C 1 2/c 1'
_atom_sites_solution_hydrogens mixed
_audit_creation_method SHELXL-2014/7
_audit_update_record
;
2020-05-06 deposited with the CCDC.	2020-05-19 downloaded from the CCDC.
;
_cell_angle_alpha 90
_cell_angle_beta 92.7920(10)
_cell_angle_gamma 90
_cell_formula_units_Z 4
_cell_length_a 20.1616(4)
_cell_length_b 12.1398(4)
_cell_length_c 11.4274(3)
_cell_measurement_reflns_used 13095
_cell_measurement_temperature 296(2)
_cell_measurement_theta_max 25.42
_cell_measurement_theta_min 2.60
_cell_volume 2793.63(13)
_computing_structure_refinement 'SHELXL-2014/7 (Sheldrick, 2014)'
_diffrn_ambient_temperature 296(2)
_diffrn_measured_fraction_theta_full 0.996
_diffrn_measured_fraction_theta_max 0.993
_diffrn_measurement_device_type 'Bruker APEX II CCD'
_diffrn_radiation_type MoK\a
_diffrn_radiation_wavelength 0.71073
_diffrn_reflns_av_R_equivalents 0.0323
_diffrn_reflns_av_unetI/netI 0.0166
_diffrn_reflns_Laue_measured_fraction_full 0.996
_diffrn_reflns_Laue_measured_fraction_max 0.993
_diffrn_reflns_limit_h_max 24
_diffrn_reflns_limit_h_min -24
_diffrn_reflns_limit_k_max 14
_diffrn_reflns_limit_k_min -14
_diffrn_reflns_limit_l_max 13
_diffrn_reflns_limit_l_min -13
_diffrn_reflns_number 19751
_diffrn_reflns_point_group_measured_fraction_full 0.996
_diffrn_reflns_point_group_measured_fraction_max 0.993
_diffrn_reflns_theta_full 25.242
_diffrn_reflns_theta_max 25.451
_diffrn_reflns_theta_min 2.617
_exptl_absorpt_coefficient_mu 0.884
_exptl_absorpt_correction_type multi-scan
_exptl_absorpt_process_details sadabs
_exptl_crystal_colour green
_exptl_crystal_density_diffrn 1.596
_exptl_crystal_description block
_exptl_crystal_F_000 1383
_exptl_crystal_size_max 0.140
_exptl_crystal_size_mid 0.120
_exptl_crystal_size_min 0.100
_exptl_transmission_factor_max 0.7452
_exptl_transmission_factor_min 0.6025
_refine_diff_density_max 0.308
_refine_diff_density_min -0.407
_refine_diff_density_rms 0.054
_refine_ls_extinction_method none
_refine_ls_goodness_of_fit_ref 1.078
_refine_ls_hydrogen_treatment constr
_refine_ls_matrix_type full
_refine_ls_number_parameters 196
_refine_ls_number_reflns 2569
_refine_ls_number_restraints 0
_refine_ls_restrained_S_all 1.078
_refine_ls_R_factor_all 0.0274
_refine_ls_R_factor_gt 0.0256
_refine_ls_shift/su_max 0.001
_refine_ls_shift/su_mean 0.000
_refine_ls_structure_factor_coef Fsqd
_refine_ls_weighting_details 'w=1/[\s^2^(Fo^2^)+(0.0236P)^2^+4.9409P] where P=(Fo^2^+2Fc^2^)/3'
_refine_ls_weighting_scheme calc
_refine_ls_wR_factor_gt 0.0638
_refine_ls_wR_factor_ref 0.0649
_reflns_Friedel_coverage 0.000
_reflns_number_gt 2403
_reflns_number_total 2569
_reflns_threshold_expression 'I > 2\s(I)'
_cod_data_source_file d0cy00567c2.cif
_cod_data_source_block CoNi
_cod_depositor_comments
;Adding full bibliography for 1558149--1558151.cif.

 Adding full bibliography for 1558149--1558151.cif.
;
_cod_original_cell_volume 2793.62(13)
_cod_original_sg_symbol_H-M 'C 2/c'
_cod_database_code 1558151
_shelx_shelxl_version_number 2014/7
_shelx_space_group_comment
;
The symmetry employed for this shelxl refinement is uniquely defined
by the following loop, which should always be used as a source of
symmetry information in preference to the above space-group names.
They are only intended as comments.
;
_shelx_estimated_absorpt_t_min 0.886
_shelx_estimated_absorpt_t_max 0.917

loop_
_space_group_symop_operation_xyz
'x, y, z'
'-x, y, -z+1/2'
'x+1/2, y+1/2, z'
'-x+1/2, y+1/2, -z+1/2'
'-x, -y, -z'
'x, -y, z-1/2'
'-x+1/2, -y+1/2, -z'
'x+1/2, -y+1/2, z-1/2'

loop_
_atom_site_label
_atom_site_type_symbol
_atom_site_fract_x
_atom_site_fract_y
_atom_site_fract_z
_atom_site_U_iso_or_equiv
_atom_site_adp_type
_atom_site_occupancy
_atom_site_site_symmetry_order
_atom_site_calc_flag
_atom_site_refinement_flags_posn
_atom_site_refinement_flags_adp
_atom_site_refinement_flags_occupancy
_atom_site_disorder_assembly
_atom_site_disorder_group
S1 S 0.89718(2) 1.01928(4) -0.15583(4) 0.02313(12) Uani 1 1 d . . . . .
N1 N 0.96691(7) 1.26753(12) 0.12331(13) 0.0208(3) Uani 1 1 d . . . . .
Co1 Co 0.5000 0.88829(3) 0.2500 0.01824(10) Uani 0.29 2 d S T P . .
Ni1 Ni 0.5000 0.88829(3) 0.2500 0.01824(10) Uani 0.71 2 d S T P . .
O1 O 0.59388(5) 0.88257(10) 0.18202(11) 0.0204(3) Uani 1 1 d . . . . .
O1W O 0.47333(6) 1.01486(10) 0.12891(11) 0.0233(3) Uani 1 1 d . . . . .
H1WB H 0.4522 1.0650 0.1633 0.035 Uiso 1 1 d R U . . .
H1WA H 0.5088 1.0465 0.1099 0.035 Uiso 1 1 d R U . . .
O2 O 0.60869(6) 1.05469(9) 0.11945(11) 0.0201(3) Uani 1 1 d . . . . .
O3 O 0.81138(6) 0.69856(10) 0.28390(11) 0.0243(3) Uani 1 1 d . . . . .
H3A H 0.8373 0.6555 0.3174 0.036 Uiso 1 1 calc R U . . .
O4 O 0.88886(6) 0.70027(11) 0.15023(12) 0.0281(3) Uani 1 1 d . . . . .
C1 C 0.62707(8) 0.95665(14) 0.13534(14) 0.0157(3) Uani 1 1 d . . . . .
C2 C 0.69460(8) 0.92358(13) 0.09588(14) 0.0153(3) Uani 1 1 d . . . . .
C3 C 0.73043(8) 0.84020(13) 0.15355(14) 0.0156(3) Uani 1 1 d . . . . .
H3 H 0.7120 0.8019 0.2146 0.019 Uiso 1 1 calc R U . . .
C4 C 0.79395(8) 0.81425(13) 0.11956(15) 0.0160(3) Uani 1 1 d . . . . .
C5 C 0.83628(8) 0.73169(14) 0.18525(15) 0.0178(3) Uani 1 1 d . . . . .
C6 C 0.81991(8) 0.86721(14) 0.02390(15) 0.0175(3) Uani 1 1 d . . . . .
H6 H 0.8618 0.8479 0.0000 0.021 Uiso 1 1 calc R U . . .
C7 C 0.78390(8) 0.94842(14) -0.03593(15) 0.0174(3) Uani 1 1 d . . . . .
C8 C 0.72170(8) 0.97783(14) 0.00249(15) 0.0179(3) Uani 1 1 d . . . . .
H8 H 0.6981 1.0346 -0.0350 0.022 Uiso 1 1 calc R U . . .
C9 C 0.80866(8) 1.00614(16) -0.14275(16) 0.0230(4) Uani 1 1 d . . . . .
H9A H 0.7898 1.0796 -0.1452 0.028 Uiso 1 1 calc R U . . .
H9B H 0.7908 0.9673 -0.2115 0.028 Uiso 1 1 calc R U . . .
C10 C 0.92039(9) 1.11571(14) -0.04678(16) 0.0205(4) Uani 1 1 d . . . . .
C11 C 0.88179(10) 1.14767(19) 0.0437(2) 0.0412(6) Uani 1 1 d . . . . .
H11 H 0.8391 1.1196 0.0491 0.049 Uiso 1 1 calc R U . . .
C12 C 0.90700(10) 1.22150(19) 0.1259(2) 0.0413(6) Uani 1 1 d . . . . .
H12 H 0.8805 1.2404 0.1872 0.050 Uiso 1 1 calc R U . . .
C13 C 1.00309(9) 1.23824(17) 0.03341(17) 0.0289(4) Uani 1 1 d . . . . .
H13 H 1.0447 1.2702 0.0278 0.035 Uiso 1 1 calc R U . . .
C14 C 0.98242(9) 1.16368(17) -0.05125(18) 0.0303(4) Uani 1 1 d . . . . .
H14 H 1.0100 1.1456 -0.1112 0.036 Uiso 1 1 calc R U . . .

loop_
_atom_site_aniso_label
_atom_site_aniso_U_11
_atom_site_aniso_U_22
_atom_site_aniso_U_33
_atom_site_aniso_U_23
_atom_site_aniso_U_13
_atom_site_aniso_U_12
S1 0.0221(2) 0.0272(2) 0.0208(2) -0.00389(18) 0.00854(17) -0.00614(18)
N1 0.0181(7) 0.0188(7) 0.0259(8) -0.0016(6) 0.0064(6) -0.0013(6)
Co1 0.01321(16) 0.01813(17) 0.02376(18) 0.000 0.00471(12) 0.000
Ni1 0.01321(16) 0.01813(17) 0.02376(18) 0.000 0.00471(12) 0.000
O1 0.0135(6) 0.0203(6) 0.0279(7) 0.0041(5) 0.0062(5) 0.0013(5)
O1W 0.0176(6) 0.0236(6) 0.0291(7) 0.0011(5) 0.0045(5) 0.0038(5)
O2 0.0147(6) 0.0160(6) 0.0295(7) -0.0016(5) 0.0000(5) 0.0009(5)
O3 0.0209(6) 0.0265(7) 0.0260(7) 0.0098(5) 0.0066(5) 0.0092(5)
O4 0.0199(6) 0.0317(7) 0.0338(7) 0.0096(6) 0.0106(5) 0.0111(5)
C1 0.0129(7) 0.0190(8) 0.0148(8) -0.0026(6) -0.0019(6) -0.0012(6)
C2 0.0125(7) 0.0154(8) 0.0179(8) -0.0031(6) 0.0002(6) -0.0024(6)
C3 0.0143(7) 0.0159(8) 0.0166(8) -0.0012(6) 0.0020(6) -0.0031(6)
C4 0.0152(8) 0.0148(8) 0.0179(8) -0.0023(6) 0.0009(6) -0.0014(6)
C5 0.0156(8) 0.0167(8) 0.0211(9) -0.0009(7) 0.0023(6) -0.0005(6)
C6 0.0134(8) 0.0197(8) 0.0198(9) -0.0032(7) 0.0034(6) -0.0010(6)
C7 0.0161(8) 0.0190(8) 0.0172(8) -0.0012(7) 0.0008(6) -0.0049(6)
C8 0.0161(8) 0.0170(8) 0.0204(9) 0.0008(7) -0.0013(6) -0.0005(6)
C9 0.0204(8) 0.0281(9) 0.0206(9) 0.0039(8) 0.0020(7) -0.0027(7)
C10 0.0217(8) 0.0193(8) 0.0208(9) 0.0012(7) 0.0041(7) -0.0007(7)
C11 0.0303(11) 0.0467(13) 0.0487(14) -0.0244(11) 0.0227(10) -0.0215(10)
C12 0.0332(11) 0.0459(13) 0.0470(13) -0.0256(11) 0.0252(10) -0.0183(10)
C13 0.0174(8) 0.0372(11) 0.0326(11) -0.0077(9) 0.0077(8) -0.0056(8)
C14 0.0213(9) 0.0407(11) 0.0300(10) -0.0108(9) 0.0113(8) -0.0044(8)

loop_
_atom_type_symbol
_atom_type_description
_atom_type_scat_dispersion_real
_atom_type_scat_dispersion_imag
_atom_type_scat_source
C C 0.0033 0.0016 'International Tables Vol C Tables 4.2.6.8 and 6.1.1.4'
H H 0.0000 0.0000 'International Tables Vol C Tables 4.2.6.8 and 6.1.1.4'
N N 0.0061 0.0033 'International Tables Vol C Tables 4.2.6.8 and 6.1.1.4'
O O 0.0106 0.0060 'International Tables Vol C Tables 4.2.6.8 and 6.1.1.4'
S S 0.1246 0.1234 'International Tables Vol C Tables 4.2.6.8 and 6.1.1.4'
Co Co 0.3494 0.9721 'International Tables Vol C Tables 4.2.6.8 and 6.1.1.4'
Ni Ni 0.3393 1.1124 'International Tables Vol C Tables 4.2.6.8 and 6.1.1.4'

loop_
_geom_angle_atom_site_label_1
_geom_angle_atom_site_label_2
_geom_angle_atom_site_label_3
_geom_angle
_geom_angle_site_symmetry_1
_geom_angle_site_symmetry_3
_geom_angle_publ_flag
C10 S1 C9 103.32(9) . . ?
C12 N1 C13 115.77(16) . . ?
C12 N1 Ni1 121.61(12) . 3 ?
C13 N1 Ni1 122.51(12) . 3 ?
C12 N1 Co1 121.61(12) . 3 ?
C13 N1 Co1 122.51(12) . 3 ?
Ni1 N1 Co1 0.0 3 3 ?
O1 Co1 O1 176.18(7) . 2_655 ?
O1 Co1 O1W 93.52(5) . 2_655 ?
O1 Co1 O1W 89.25(5) 2_655 2_655 ?
O1 Co1 O1W 89.25(5) . . ?
O1 Co1 O1W 93.52(5) 2_655 . ?
O1W Co1 O1W 87.07(7) 2_655 . ?
O1 Co1 N1 89.07(5) . 3_445 ?
O1 Co1 N1 88.31(5) 2_655 3_445 ?
O1W Co1 N1 175.80(5) 2_655 3_445 ?
O1W Co1 N1 89.66(5) . 3_445 ?
O1 Co1 N1 88.31(5) . 4_645 ?
O1 Co1 N1 89.07(5) 2_655 4_645 ?
O1W Co1 N1 89.66(5) 2_655 4_645 ?
O1W Co1 N1 175.80(5) . 4_645 ?
N1 Co1 N1 93.72(8) 3_445 4_645 ?
C1 O1 Co1 130.37(11) . . ?
Co1 O1W H1WB 109.5 . . ?
Co1 O1W H1WA 107.7 . . ?
H1WB O1W H1WA 104.0 . . ?
C5 O3 H3A 109.5 . . ?
O1 C1 O2 125.47(15) . . ?
O1 C1 C2 116.34(14) . . ?
O2 C1 C2 118.19(14) . . ?
C8 C2 C3 119.65(15) . . ?
C8 C2 C1 119.86(15) . . ?
C3 C2 C1 120.48(14) . . ?
C2 C3 C4 119.74(15) . . ?
C2 C3 H3 120.1 . . ?
C4 C3 H3 120.1 . . ?
C6 C4 C3 120.04(15) . . ?
C6 C4 C5 118.48(14) . . ?
C3 C4 C5 121.47(15) . . ?
O4 C5 O3 124.14(16) . . ?
O4 C5 C4 122.15(15) . . ?
O3 C5 C4 113.71(13) . . ?
C7 C6 C4 120.56(15) . . ?
C7 C6 H6 119.7 . . ?
C4 C6 H6 119.7 . . ?
C6 C7 C8 118.97(15) . . ?
C6 C7 C9 122.84(15) . . ?
C8 C7 C9 118.18(15) . . ?
C2 C8 C7 120.92(16) . . ?
C2 C8 H8 119.5 . . ?
C7 C8 H8 119.5 . . ?
C7 C9 S1 118.30(13) . . ?
C7 C9 H9A 107.7 . . ?
S1 C9 H9A 107.7 . . ?
C7 C9 H9B 107.7 . . ?
S1 C9 H9B 107.7 . . ?
H9A C9 H9B 107.1 . . ?
C11 C10 C14 116.97(17) . . ?
C11 C10 S1 125.35(14) . . ?
C14 C10 S1 117.69(14) . . ?
C12 C11 C10 119.42(18) . . ?
C12 C11 H11 120.3 . . ?
C10 C11 H11 120.3 . . ?
N1 C12 C11 124.21(18) . . ?
N1 C12 H12 117.9 . . ?
C11 C12 H12 117.9 . . ?
N1 C13 C14 123.92(17) . . ?
N1 C13 H13 118.0 . . ?
C14 C13 H13 118.0 . . ?
C13 C14 C10 119.67(17) . . ?
C13 C14 H14 120.2 . . ?
C10 C14 H14 120.2 . . ?

loop_
_geom_bond_atom_site_label_1
_geom_bond_atom_site_label_2
_geom_bond_distance
_geom_bond_site_symmetry_2
_geom_bond_publ_flag
S1 C10 1.7566(18) . ?
S1 C9 1.8053(17) . ?
N1 C12 1.333(2) . ?
N1 C13 1.337(2) . ?
N1 Ni1 2.1438(15) 3 ?
N1 Co1 2.1438(15) 3 ?
Co1 O1 2.0819(11) . ?
Co1 O1 2.0820(11) 2_655 ?
Co1 O1W 2.1195(12) 2_655 ?
Co1 O1W 2.1195(12) . ?
Co1 N1 2.1438(15) 3_445 ?
Co1 N1 2.1438(15) 4_645 ?
O1 C1 1.255(2) . ?
O1W H1WB 0.8501 . ?
O1W H1WA 0.8500 . ?
O2 C1 1.257(2) . ?
O3 C5 1.319(2) . ?
O3 H3A 0.8200 . ?
O4 C5 1.213(2) . ?
C1 C2 1.509(2) . ?
C2 C8 1.389(2) . ?
C2 C3 1.391(2) . ?
C3 C4 1.392(2) . ?
C3 H3 0.9300 . ?
C4 C6 1.392(2) . ?
C4 C5 1.495(2) . ?
C6 C7 1.385(2) . ?
C6 H6 0.9300 . ?
C7 C8 1.395(2) . ?
C7 C9 1.513(2) . ?
C8 H8 0.9300 . ?
C9 H9A 0.9700 . ?
C9 H9B 0.9700 . ?
C10 C11 1.380(3) . ?
C10 C14 1.383(3) . ?
C11 C12 1.378(3) . ?
C11 H11 0.9300 . ?
C12 H12 0.9300 . ?
C13 C14 1.375(3) . ?
C13 H13 0.9300 . ?
C14 H14 0.9300 . ?
